data_4126752
loop_
_publ_author_name
'Wu, Yue'
'Shaker, Sammy'
'Brivio, Federico'
'Murugavel, Ramaswamy'
'Bristowe, Paul D.'
'Cheetham, Anthony K.'

_publ_section_title
;
 [Am]Mn(H2POO)3: A New Family of Hybrid Perovskites Based on the
 Hypophosphite Ligand.
;
_journal_name_full 'Journal of the American Chemical Society'
_journal_paper_doi 10.1021/jacs.7b09417
_journal_year 2017
_chemical_formula_moiety 'H4 Mn0.67 O4 P2, C2 H4.67 N0.67'
_chemical_formula_sum 'C2 H8.67 Mn0.67 N0.67 O4 P2'
_chemical_formula_weight 204.66
_chemical_name_systematic '[C6N2H14]Mn[H2PO2]3'
_space_group_crystal_system trigonal
_space_group_IT_number 148
_space_group_name_Hall '-R 3'
_space_group_name_H-M_alt 'R -3'
_symmetry_space_group_name_Hall '-R 3'
_symmetry_space_group_name_H-M 'R -3 :H'
_atom_sites_solution_hydrogens geom
_atom_sites_solution_primary direct
_audit_creation_date 2017-08-17
_audit_creation_method
;
Olex2 1.2
(compiled 2017.08.10 svn.r3458 for OlexSys, GUI svn.r5375)
;
_cell_angle_alpha 90
_cell_angle_beta 90
_cell_angle_gamma 120
_cell_formula_units_Z 18
_cell_length_a 9.8860(5)
_cell_length_b 9.8860(5)
_cell_length_c 41.171(2)
_cell_measurement_reflns_used 1079
_cell_measurement_temperature 300.0(4)
_cell_measurement_theta_max 27.4090
_cell_measurement_theta_min 2.4320
_cell_volume 3484.7(3)
_computing_cell_refinement
;
CrysAlisPro, Agilent Technologies,
Version 1.171.37.34i (release 04-08-2014 CrysAlis171 .NET)
(compiled Aug  4 2014,14:34:23)
;
_computing_data_collection
;
CrysAlisPro, Agilent Technologies,
Version 1.171.37.34i (release 04-08-2014 CrysAlis171 .NET)
(compiled Aug  4 2014,14:34:23)
;
_computing_data_reduction
;
CrysAlisPro, Agilent Technologies,
Version 1.171.37.34i (release 04-08-2014 CrysAlis171 .NET)
(compiled Aug  4 2014,14:34:23)
;
_computing_molecular_graphics 'Olex2 (Dolomanov et al., 2009)'
_computing_publication_material 'Olex2 (Dolomanov et al., 2009)'
_computing_structure_refinement 'ShelXL (Sheldrick, 2015)'
_computing_structure_solution 'ShelXS (Sheldrick, 2008)'
_diffrn_ambient_environment air
_diffrn_ambient_temperature 300.0(4)
_diffrn_detector 'CCD plate'
_diffrn_detector_area_resol_mean 16.1183
_diffrn_detector_type Eos
_diffrn_measured_fraction_theta_full 0.999
_diffrn_measured_fraction_theta_max 0.893
_diffrn_measurement_details
;
#__ type_ start__ end____ width___ exp.time_
  1 omega   59.00   85.25   0.7500   11.3250
omega____ theta____ kappa____ phi______ frames
    -       26.2638  178.0000  -30.0000 35

#__ type_ start__ end____ width___ exp.time_
  2 omega  -95.00  -32.00   0.7500   11.3250
omega____ theta____ kappa____ phi______ frames
    -      -27.2013  178.0000    0.0000 84

#__ type_ start__ end____ width___ exp.time_
  3 omega  -48.00   14.25   0.7500   11.3250
omega____ theta____ kappa____ phi______ frames
    -      -27.2013   43.0000   32.0000 83
;
_diffrn_measurement_device 'four-circle diffractometer'
_diffrn_measurement_device_type 'Xcalibur, Eos, Gemini ultra'
_diffrn_measurement_method '\w scans'
_diffrn_orient_matrix_UB_11 0.0752319000
_diffrn_orient_matrix_UB_12 0.0303840000
_diffrn_orient_matrix_UB_13 0.0070419000
_diffrn_orient_matrix_UB_21 0.0056526000
_diffrn_orient_matrix_UB_22 -0.0633726000
_diffrn_orient_matrix_UB_23 -0.0065087000
_diffrn_orient_matrix_UB_31 0.0343132000
_diffrn_orient_matrix_UB_32 0.0437235000
_diffrn_orient_matrix_UB_33 -0.0143195000
_diffrn_radiation_monochromator graphite
_diffrn_radiation_probe x-ray
_diffrn_radiation_type MoK\a
_diffrn_radiation_wavelength 0.71073
_diffrn_reflns_av_R_equivalents 0.0221
_diffrn_reflns_av_unetI/netI 0.0439
_diffrn_reflns_Laue_measured_fraction_full 0.999
_diffrn_reflns_Laue_measured_fraction_max 0.893
_diffrn_reflns_limit_h_max 11
_diffrn_reflns_limit_h_min -11
_diffrn_reflns_limit_k_max 12
_diffrn_reflns_limit_k_min -10
_diffrn_reflns_limit_l_max 25
_diffrn_reflns_limit_l_min -53
_diffrn_reflns_number 2742
_diffrn_reflns_point_group_measured_fraction_full 0.999
_diffrn_reflns_point_group_measured_fraction_max 0.893
_diffrn_reflns_theta_full 25.242
_diffrn_reflns_theta_max 28.237
_diffrn_reflns_theta_min 2.430
_diffrn_source 'Enhance (Mo) X-ray Source'
_exptl_absorpt_coefficient_mu 1.552
_exptl_absorpt_correction_T_max 1.00000
_exptl_absorpt_correction_T_min 0.84597
_exptl_absorpt_correction_type multi-scan
_exptl_absorpt_process_details
;
CrysAlisPro, Agilent Technologies,
Version 1.171.37.34i (release 04-08-2014 CrysAlis171 .NET)
(compiled Aug  4 2014,14:34:23)
Empirical absorption correction using spherical harmonics,
 implemented in SCALE3 ABSPACK scaling algorithm.
;
_exptl_crystal_colour 'clear colourless'
_exptl_crystal_colour_lustre clear
_exptl_crystal_colour_primary colourless
_exptl_crystal_density_diffrn 1.755
_exptl_crystal_description irregular
_exptl_crystal_F_000 1872
_exptl_crystal_preparation 'MnCO3, H2PO3 and dabco (C6N2H12) dissolved'
_exptl_crystal_recrystallization_method 'Slow evaporation on hotplate at 50 C'
_exptl_crystal_size_max 0.346
_exptl_crystal_size_mid 0.223
_exptl_crystal_size_min 0.176
_refine_diff_density_max 0.807
_refine_diff_density_min -1.221
_refine_diff_density_rms 0.103
_refine_ls_extinction_method none
_refine_ls_goodness_of_fit_ref 1.100
_refine_ls_hydrogen_treatment constr
_refine_ls_matrix_type full
_refine_ls_number_parameters 86
_refine_ls_number_reflns 1717
_refine_ls_number_restraints 0
_refine_ls_restrained_S_all 1.100
_refine_ls_R_factor_all 0.0734
_refine_ls_R_factor_gt 0.0584
_refine_ls_shift/su_max 0.001
_refine_ls_shift/su_mean 0.000
_refine_ls_structure_factor_coef Fsqd
_refine_ls_weighting_details 'w=1/[\s^2^(Fo^2^)+(0.0404P)^2^+28.1920P] where P=(Fo^2^+2Fc^2^)/3'
_refine_ls_weighting_scheme calc
_refine_ls_wR_factor_gt 0.1248
_refine_ls_wR_factor_ref 0.1329
_reflns_Friedel_coverage 0.000
_reflns_number_gt 1362
_reflns_number_total 1717
_reflns_threshold_expression 'I > 2\s(I)'
_cod_data_source_file ja7b09417_si_009.cif
_cod_data_source_block ywsms-mnhypodabco-50c_4
_cod_original_cell_volume 3484.7(4)
_cod_database_code 4126752
_shelx_shelxl_version_number 2016/6
_chemical_oxdiff_formula 'Mn H4 P2 O4 N2 C6'
_chemical_oxdiff_usercomment 'Irregular clear shard of Mn H2PO2 DABCO heated 50 oC overnight'
_shelx_space_group_comment
;
The symmetry employed for this shelxl refinement is uniquely defined
by the following loop, which should always be used as a source of
symmetry information in preference to the above space-group names.
They are only intended as comments.
;
_shelx_estimated_absorpt_t_max 0.772
_shelx_estimated_absorpt_t_min 0.616
_reflns_odcompleteness_completeness 99.88
_reflns_odcompleteness_iscentric 1
_reflns_odcompleteness_theta 26.32
_olex2_refinement_description
;
1. Fixed Uiso
 At 1.2 times of:
  All C(H,H) groups, All N(H) groups, All P(H,H) groups
2.a Ternary CH refined with riding coordinates:
 N10(H10), N13(H13)
2.b Secondary CH2 refined with riding coordinates:
 P5(H5A,H5B), P8(H8A,H8B), C12(H12A,H12B), C11(H11A,H11B)
;
_olex2_exptl_crystal_mounting_method 'Mounted on loop with immersion oil'
_olex2_submission_special_instructions 'No special instructions were received'

loop_
_space_group_symop_operation_xyz
'x, y, z'
'-y, x-y, z'
'-x+y, -x, z'
'x+2/3, y+1/3, z+1/3'
'-y+2/3, x-y+1/3, z+1/3'
'-x+y+2/3, -x+1/3, z+1/3'
'x+1/3, y+2/3, z+2/3'
'-y+1/3, x-y+2/3, z+2/3'
'-x+y+1/3, -x+2/3, z+2/3'
'-x, -y, -z'
'y, -x+y, -z'
'x-y, x, -z'
'-x+2/3, -y+1/3, -z+1/3'
'y+2/3, -x+y+1/3, -z+1/3'
'x-y+2/3, x+1/3, -z+1/3'
'-x+1/3, -y+2/3, -z+2/3'
'y+1/3, -x+y+2/3, -z+2/3'
'x-y+1/3, x+2/3, -z+2/3'

loop_
_atom_site_label
_atom_site_type_symbol
_atom_site_fract_x
_atom_site_fract_y
_atom_site_fract_z
_atom_site_U_iso_or_equiv
_atom_site_adp_type
_atom_site_occupancy
_atom_site_site_symmetry_order
_atom_site_calc_flag
_atom_site_refinement_flags_posn
_atom_site_refinement_flags_adp
_atom_site_refinement_flags_occupancy
Mn1 Mn 0.666667 0.333333 0.08032(2) 0.0220(3) Uani 1 3 d S T P
Mn2 Mn 0.333333 -0.333333 0.166667 0.0203(3) Uani 1 6 d S T P
Mn3 Mn 1.000000 0.000000 0.000000 0.0213(3) Uani 1 6 d S T P
P5 P 0.85333(14) 0.15872(14) 0.05138(3) 0.0357(3) Uani 1 1 d . . .
H5A H 0.902452 0.167745 0.083595 0.043 Uiso 1 1 calc R . .
H5B H 0.721746 0.010793 0.047072 0.043 Uiso 1 1 calc R . .
P8 P 0.5656(3) 0.03232(18) 0.13575(4) 0.0800(7) Uani 1 1 d . . .
H8A H 0.477892 0.077521 0.154898 0.096 Uiso 1 1 calc R . .
H8B H 0.703449 0.074736 0.152885 0.096 Uiso 1 1 calc R . .
O4 O 0.8049(4) 0.2782(4) 0.04663(8) 0.0444(9) Uani 1 1 d . . .
O7 O 0.4781(4) -0.1392(4) 0.13440(8) 0.0459(9) Uani 1 1 d . . .
C12 C 0.4622(7) 0.6447(8) 0.02535(12) 0.0569(16) Uani 1 1 d . . .
H12A H 0.559615 0.720604 0.015241 0.068 Uiso 1 1 calc R . .
H12B H 0.442134 0.541048 0.019700 0.068 Uiso 1 1 calc R . .
N10 N 0.333333 0.666667 0.07384(14) 0.0331(15) Uani 1 3 d S T P
H10 H 0.333329 0.666667 0.097642 0.040 Uiso 1 3 calc RS T P
N13 N 0.333333 0.666667 0.01345(14) 0.0356(16) Uani 1 3 d S T P
H13 H 0.333329 0.666667 -0.010358 0.043 Uiso 1 3 calc RS T P
O6 O 0.9796(4) 0.1708(4) 0.02972(9) 0.0447(9) Uani 1 1 d . . .
O9 O 0.6091(5) 0.1263(5) 0.10735(10) 0.0635(12) Uani 1 1 d . . .
C11 C 0.4747(6) 0.6653(7) 0.06190(12) 0.0443(13) Uani 1 1 d . . .
H11A H 0.481729 0.580140 0.071907 0.053 Uiso 1 1 calc R . .
H11B H 0.567880 0.762579 0.067496 0.053 Uiso 1 1 calc R . .

loop_
_atom_site_aniso_label
_atom_site_aniso_U_11
_atom_site_aniso_U_22
_atom_site_aniso_U_33
_atom_site_aniso_U_23
_atom_site_aniso_U_13
_atom_site_aniso_U_12
Mn1 0.0206(4) 0.0206(4) 0.0248(5) 0.000 0.000 0.01029(18)
Mn2 0.0224(5) 0.0224(5) 0.0163(7) 0.000 0.000 0.0112(2)
Mn3 0.0170(5) 0.0170(5) 0.0300(8) 0.000 0.000 0.0085(2)
P5 0.0303(6) 0.0286(6) 0.0495(7) 0.0001(5) 0.0091(5) 0.0156(5)
P8 0.1347(19) 0.0293(8) 0.0337(8) 0.0061(6) 0.0017(9) 0.0094(10)
O4 0.051(2) 0.052(2) 0.0452(19) 0.0035(16) 0.0109(16) 0.0373(19)
O7 0.055(2) 0.0313(18) 0.0395(18) 0.0113(14) 0.0094(16) 0.0123(17)
C12 0.059(4) 0.089(5) 0.042(3) 0.005(3) 0.013(3) 0.053(4)
N10 0.042(2) 0.042(2) 0.015(3) 0.000 0.000 0.0210(12)
N13 0.044(3) 0.044(3) 0.018(3) 0.000 0.000 0.0221(13)
O6 0.0348(19) 0.0346(19) 0.064(2) -0.0126(16) 0.0103(16) 0.0165(16)
O9 0.084(3) 0.040(2) 0.064(2) 0.0263(19) 0.018(2) 0.029(2)
C11 0.036(3) 0.061(3) 0.044(3) 0.013(2) 0.000(2) 0.030(3)

loop_
_atom_type_symbol
_atom_type_description
_atom_type_scat_dispersion_real
_atom_type_scat_dispersion_imag
_atom_type_scat_source
C C 0.0033 0.0016 'International Tables Vol C Tables 4.2.6.8 and 6.1.1.4'
H H 0.0000 0.0000 'International Tables Vol C Tables 4.2.6.8 and 6.1.1.4'
Mn Mn 0.3368 0.7283 'International Tables Vol C Tables 4.2.6.8 and 6.1.1.4'
N N 0.0061 0.0033 'International Tables Vol C Tables 4.2.6.8 and 6.1.1.4'
O O 0.0106 0.0060 'International Tables Vol C Tables 4.2.6.8 and 6.1.1.4'
P P 0.1023 0.0942 'International Tables Vol C Tables 4.2.6.8 and 6.1.1.4'

loop_
_geom_angle_atom_site_label_1
_geom_angle_atom_site_label_2
_geom_angle_atom_site_label_3
_geom_angle
_geom_angle_site_symmetry_1
_geom_angle_site_symmetry_3
O4 Mn1 O4 84.44(14) . 3_665
O4 Mn1 O4 84.44(14) . 2_655
O4 Mn1 O4 84.44(14) 3_665 2_655
O9 Mn1 O4 172.19(15) . 2_655
O9 Mn1 O4 172.19(15) 3_665 .
O9 Mn1 O4 89.55(15) 3_665 3_665
O9 Mn1 O4 89.55(15) 2_655 2_655
O9 Mn1 O4 89.55(15) . .
O9 Mn1 O4 90.04(16) 3_665 2_655
O9 Mn1 O4 90.04(16) 2_655 .
O9 Mn1 O4 172.20(15) 2_655 3_665
O9 Mn1 O4 90.04(16) . 3_665
O9 Mn1 O9 95.44(16) . 3_665
O9 Mn1 O9 95.44(16) . 2_655
O9 Mn1 O9 95.44(16) 2_655 3_665
O7 Mn2 O7 93.28(13) 14 3_655
O7 Mn2 O7 180.0 15_445 3_655
O7 Mn2 O7 93.28(13) 13_545 2_545
O7 Mn2 O7 180.0 13_545 .
O7 Mn2 O7 86.72(13) 13_545 14
O7 Mn2 O7 86.72(13) 15_445 13_545
O7 Mn2 O7 180.0 14 2_545
O7 Mn2 O7 86.72(13) . 2_545
O7 Mn2 O7 93.28(13) 13_545 3_655
O7 Mn2 O7 93.28(13) 14 .
O7 Mn2 O7 86.72(13) . 3_655
O7 Mn2 O7 93.28(13) 15_445 2_545
O7 Mn2 O7 93.28(13) 15_445 .
O7 Mn2 O7 86.72(13) 15_445 14
O7 Mn2 O7 86.72(13) 2_545 3_655
O6 Mn3 O6 180.0(3) 12_545 3_765
O6 Mn3 O6 88.55(14) 12_545 .
O6 Mn3 O6 88.55(14) 3_765 11_665
O6 Mn3 O6 91.45(14) 3_765 2_645
O6 Mn3 O6 88.55(14) 3_765 10_755
O6 Mn3 O6 91.45(14) 12_545 11_665
O6 Mn3 O6 91.45(14) 10_755 11_665
O6 Mn3 O6 180.0(3) 2_645 11_665
O6 Mn3 O6 91.45(14) 3_765 .
O6 Mn3 O6 88.55(14) 10_755 2_645
O6 Mn3 O6 180.0 10_755 .
O6 Mn3 O6 91.45(14) 2_645 .
O6 Mn3 O6 88.55(14) 12_545 2_645
O6 Mn3 O6 91.45(14) 12_545 10_755
O6 Mn3 O6 88.55(14) 11_665 .
O6 P5 O4 116.4(2) . .
O9 P8 O7 122.3(2) . .
P5 O4 Mn1 126.8(2) . .
P8 O7 Mn2 137.9(2) . .
N13 C12 C11 109.2(4) . .
C11 N10 C11 109.6(3) . 3_565
C11 N10 C11 109.6(3) 2_665 .
C11 N10 C11 109.6(3) 2_665 3_565
C12 N13 C12 109.6(3) 2_665 3_565
C12 N13 C12 109.6(3) 2_665 .
C12 N13 C12 109.6(3) 3_565 .
P5 O6 Mn3 132.3(2) . .
P8 O9 Mn1 154.5(3) . .
N10 C11 C12 108.4(4) . .

loop_
_geom_bond_atom_site_label_1
_geom_bond_atom_site_label_2
_geom_bond_distance
_geom_bond_site_symmetry_2
Mn1 O4 2.199(3) .
Mn1 O4 2.199(3) 3_665
Mn1 O4 2.199(3) 2_655
Mn1 O9 2.142(4) .
Mn1 O9 2.142(4) 2_655
Mn1 O9 2.142(4) 3_665
Mn2 O7 2.179(3) .
Mn2 O7 2.180(3) 15_445
Mn2 O7 2.180(3) 2_545
Mn2 O7 2.180(3) 13_545
Mn2 O7 2.180(3) 14
Mn2 O7 2.179(3) 3_655
Mn3 O6 2.175(3) 12_545
Mn3 O6 2.175(3) 3_765
Mn3 O6 2.175(3) 11_665
Mn3 O6 2.175(3) 10_755
Mn3 O6 2.175(3) 2_645
Mn3 O6 2.175(3) .
P5 O4 1.492(4) .
P5 O6 1.489(3) .
P8 O7 1.469(4) .
P8 O9 1.420(4) .
C12 N13 1.479(6) .
C12 C11 1.515(7) .
N10 C11 1.488(5) .
N10 C11 1.489(5) 3_565
N10 C11 1.489(5) 2_665
